data_1576075
loop_
_publ_author_name
'Fukui, Tomoya'
'Tsuchiya, Masahiro'
'Mita, Naoya'
'Fukushima, Takanori'

_publ_section_title
;
 Wrapping a single crystal spin-crossover complex with a single crystal
 non-spin-crossover complex to modulate the spin-transition temperature.
;
_journal_issue 47
_journal_name_full 'Chemical science'
_journal_page_first 22387
_journal_page_last 22393
_journal_paper_doi 10.1039/d5sc04311e
_journal_volume 16
_journal_year 2025
_chemical_formula_moiety 'C24 H18 N10 O4 Zn, 2(B F4)'
_chemical_formula_sum 'C24 H18 B2 F8 N10 O4 Zn'
_chemical_formula_weight 749.47
_space_group_crystal_system monoclinic
_space_group_IT_number 15
_space_group_name_Hall '-C 2yc'
_space_group_name_H-M_alt 'C 1 2/c 1'
_atom_sites_solution_hydrogens mixed
_atom_sites_solution_primary dual
_audit_creation_date 2022-10-19
_audit_creation_method
;
Olex2 1.5-ac5-023
(compiled 2022.04.12 svn.rca3783a0 for Rigaku Oxford Diffraction, GUI svn.r6498)
;
_audit_update_record
;
2024-12-06 deposited with the CCDC.	2025-10-27 downloaded from the CCDC.
;
_cell_angle_alpha 90
_cell_angle_beta 104.5040(10)
_cell_angle_gamma 90
_cell_formula_units_Z 4
_cell_length_a 16.9573(2)
_cell_length_b 16.5167(2)
_cell_length_c 10.50670(10)
_cell_measurement_reflns_used 16446
_cell_measurement_temperature 93(2)
_cell_measurement_theta_max 71.1760
_cell_measurement_theta_min 3.7760
_cell_volume 2848.92(6)
_computing_cell_refinement 'CrysAlisPro 1.171.42.57a (Rigaku OD, 2022)'
_computing_data_collection 'CrysAlisPro 1.171.42.57a (Rigaku OD, 2022)'
_computing_data_reduction 'CrysAlisPro 1.171.42.57a (Rigaku OD, 2022)'
_computing_molecular_graphics 'Olex2 1.5-ac5-023 (Dolomanov et al., 2009)'
_computing_publication_material 'Olex2 1.5-ac5-023 (Dolomanov et al., 2009)'
_computing_structure_refinement 'SHELXL 2018/3 (Sheldrick, 2015)'
_computing_structure_solution 'SHELXT 2018/2 (Sheldrick, 2018)'
_diffrn_ambient_temperature 93(2)
_diffrn_detector 'Hybrid Pixel Array Detector'
_diffrn_detector_area_resol_mean 10.0000
_diffrn_detector_type HyPix
_diffrn_measured_fraction_theta_full 1.000
_diffrn_measured_fraction_theta_max 0.988
_diffrn_measurement_details
;
List of Runs (angles in degrees, time in seconds):

  # Type    Start    End  Width  t~exp~   \w     \q     \k     \f   Frames
#--------------------------------------------------------------------------
  1  \w    -95.00 -34.00   0.50    0.05    --    0.00 163.00 137.00  122
  2  \w   -100.00 -40.00   0.50    0.05    --    0.00 178.00   0.00  120
  3  \w    -47.00  83.00   0.50    0.05    --    0.00  77.00 -60.00  260
  4  \w    -47.00  83.00   0.50    0.05    --    0.00  77.00-120.00  260
  5  \w    -67.00  -7.00   0.50    0.05    --    0.00 116.00 -10.00  120
  6  \w    -19.00  83.00   0.50    0.05    --    0.00  19.00 -60.00  204
  7  \w    -54.00 -19.00   0.50    0.09    -- -102.00  50.00 150.00   70
  8  \w    -54.00 -19.00   0.50    0.09    -- -102.00  50.00 120.00   70
  9  \w    -19.00  27.00   0.50    0.09    --  -55.18  19.00   0.00   92
 10  \w    -19.00  27.00   0.50    0.09    --  -55.18  19.00 -30.00   92
 11  \w    -19.00  27.00   0.50    0.09    --  -55.18  19.00 -60.00   92
 12  \w    -19.00  27.00   0.50    0.09    --  -55.18  19.00 -90.00   92
 13  \w    -54.00 -19.00   0.50    0.09    -- -102.00  50.00-180.00   70
 14  \w    -19.00  27.00   0.50    0.09    --  -55.18  19.00-120.00   92
 15  \w      3.00  42.00   0.50    0.09    --   55.18  87.00 -30.28   78
 16  \w     47.00 146.00   0.50    0.09    --  110.35 178.00-120.00  198
 17  \w     47.00 146.00   0.50    0.09    --  110.35 178.00 -90.00  198
 18  \w     79.00 138.00   0.50    0.09    --   55.18 125.00-150.00  118
 19  \w     84.00 178.00   0.50    0.09    --  110.35 116.00 -10.00  188
 20  \w     85.00 137.00   0.50    0.09    --   55.18 116.00 -10.00  104
 21  \w     79.00 138.00   0.50    0.09    --   55.18 125.00  60.00  118
 22  \w     55.00 137.00   0.50    0.09    --   55.18 163.00 137.00  164
 23  \w     54.00 156.00   0.50    0.09    --  110.35 163.00 137.00  204
 24  \w     87.00 178.00   0.50    0.09    --  110.35 111.00  60.00  182
 25  \w     87.00 178.00   0.50    0.09    --  110.35 111.00  90.00  182
 26  \w      0.00  33.00   0.50    0.09    --   55.18  94.00 145.68   66
 27  \w      0.00  33.00   0.50    0.09    --   55.18  93.00  71.34   66
 28  \w      2.00  42.00   0.50    0.09    --   55.18  89.00  15.04   80
 29  \w      0.00  33.00   0.50    0.09    --   55.18  94.00-129.39   66
 30  \w     42.00 178.00   0.50    0.09    --  110.35  37.00-120.00  272
 31  \w     14.00 138.00   0.50    0.09    --   55.18  57.00   0.00  248
 32  \w     64.00 178.00   0.50    0.09    --  110.35  77.00   0.00  228
 33  \w     64.00 178.00   0.50    0.09    --  110.35  77.00  60.00  228
 34  \w      8.00 138.00   0.50    0.09    --   55.18  77.00 120.00  260
 35  \w    -95.00  23.00   0.50    0.05    --    0.00 -19.00  60.00  236
 36  \w    -40.00  23.00   0.50    0.09    --   55.18 -19.00  60.00  126
 37  \w     26.00  78.00   0.50    0.09    --  110.35 -63.00-120.00  104
 38  \w    -34.00  43.00   0.50    0.09    --   55.18 -37.00 120.00  154
 39  \w     26.00  59.00   0.50    0.09    --  110.35 -50.00  90.00   66
 40  \w     26.00  78.00   0.50    0.09    --  110.35 -63.00 150.00  104
 41  \w     15.00 105.00   0.50    0.09    --  110.35 -91.00  90.00  180
 42  \w     37.00 138.00   0.50    0.09    --  110.35-163.00 111.00  202
 43  \w     21.00 109.00   0.50    0.09    --  110.35-116.00 -99.00  176
 44  \w     20.00 108.00   0.50    0.09    --  110.35-111.00 -30.00  176
 45  \w     20.00 108.00   0.50    0.09    --  110.35-111.00  30.00  176
 46  \w     20.00 108.00   0.50    0.09    --  110.35-111.00   0.00  176
 47  \w     12.00 109.00   0.50    0.09    --   55.18-116.00 -99.00  194
 48  \w     20.00 108.00   0.50    0.09    --  110.35-111.00-180.00  176
 49  \w   -101.00 -42.00   0.50    0.05    --    0.00-178.00-120.00  118
 50  \w    -97.00 -50.00   0.50    0.05    --    0.00-163.00 111.00   94
 51  \w   -175.00 -56.00   0.50    0.09    -- -102.00 -76.00 174.32  238
 52  \w   -175.00 -58.00   0.50    0.09    -- -102.00 -71.00  75.51  234
 53  \w   -155.00 -49.00   0.50    0.09    -- -102.00-163.00 111.00  212
 54  \w   -175.00 -82.00   0.50    0.09    -- -102.00-111.00 150.00  186
 55  \w   -153.00 -49.00   0.50    0.09    --  -55.18-163.00 111.00  208
 56  \w   -143.00 -81.00   0.50    0.09    --  -55.18-116.00 -99.00  124
 57  \w   -175.00 -80.00   0.50    0.09    -- -102.00 -91.00-150.00  190
 58  \w   -175.00 -80.00   0.50    0.09    -- -102.00-116.00 -99.00  190
 59  \w   -149.00 -87.00   0.50    0.09    --  -55.18 -99.00-180.00  124
 60  \w   -138.00 -15.00   0.50    0.09    --  -55.18 -57.00-150.00  246
 61  \w   -108.00  -7.00   0.50    0.09    --  -55.18 116.00 -10.00  202
 62  \w   -108.00 -19.00   0.50    0.09    -- -102.00 116.00 -10.00  178
 63  \w   -137.00 -33.00   0.50    0.09    -- -102.00 163.00 137.00  208
;
_diffrn_measurement_device 'four-circle diffractometer'
_diffrn_measurement_device_type 'XtaLAB Synergy R, DW system, HyPix'
_diffrn_measurement_method '\w scans'
_diffrn_orient_matrix_type 'CrysAlisPro convention (1999,Acta A55,543-557)'
_diffrn_orient_matrix_UB_11 -0.0065244000
_diffrn_orient_matrix_UB_12 0.0526323000
_diffrn_orient_matrix_UB_13 -0.1232659000
_diffrn_orient_matrix_UB_21 0.0129701000
_diffrn_orient_matrix_UB_22 -0.0756549000
_diffrn_orient_matrix_UB_23 -0.0779860000
_diffrn_orient_matrix_UB_31 -0.0927275000
_diffrn_orient_matrix_UB_32 -0.0144109000
_diffrn_orient_matrix_UB_33 -0.0405121000
_diffrn_radiation_monochromator mirror
_diffrn_radiation_probe x-ray
_diffrn_radiation_type 'Cu K\a'
_diffrn_radiation_wavelength 1.54184
_diffrn_reflns_av_R_equivalents 0.0659
_diffrn_reflns_av_unetI/netI 0.0244
_diffrn_reflns_Laue_measured_fraction_full 1.000
_diffrn_reflns_Laue_measured_fraction_max 0.988
_diffrn_reflns_limit_h_max 18
_diffrn_reflns_limit_h_min -20
_diffrn_reflns_limit_k_max 20
_diffrn_reflns_limit_k_min -20
_diffrn_reflns_limit_l_max 12
_diffrn_reflns_limit_l_min -12
_diffrn_reflns_number 25098
_diffrn_reflns_point_group_measured_fraction_full 1.000
_diffrn_reflns_point_group_measured_fraction_max 0.988
_diffrn_reflns_theta_full 67.684
_diffrn_reflns_theta_max 71.456
_diffrn_reflns_theta_min 3.796
_diffrn_source 'Rotating-anode X-ray tube'
_diffrn_source_type 'Rigaku (Cu) X-ray Source'
_exptl_absorpt_coefficient_mu 2.172
_exptl_absorpt_correction_T_max 1.000
_exptl_absorpt_correction_T_min 0.820
_exptl_absorpt_correction_type gaussian
_exptl_absorpt_process_details
;
CrysAlisPro 1.171.42.57a (Rigaku Oxford Diffraction, 2022)
Numerical absorption correction based on gaussian integration over
a multifaceted crystal model
Empirical absorption correction using spherical harmonics,
implemented in SCALE3 ABSPACK scaling algorithm.
;
_exptl_crystal_colour colourless
_exptl_crystal_colour_primary colourless
_exptl_crystal_density_diffrn 1.747
_exptl_crystal_description block
_exptl_crystal_F_000 1504
_exptl_crystal_size_max 0.23
_exptl_crystal_size_mid 0.15
_exptl_crystal_size_min 0.13
_refine_diff_density_max 0.968
_refine_diff_density_min -0.786
_refine_diff_density_rms 0.103
_refine_ls_extinction_method none
_refine_ls_goodness_of_fit_ref 1.052
_refine_ls_hydrogen_treatment mixed
_refine_ls_matrix_type full
_refine_ls_number_parameters 229
_refine_ls_number_reflns 2752
_refine_ls_number_restraints 1
_refine_ls_restrained_S_all 1.052
_refine_ls_R_factor_all 0.0522
_refine_ls_R_factor_gt 0.0503
_refine_ls_shift/su_max 0.001
_refine_ls_shift/su_mean 0.000
_refine_ls_structure_factor_coef Fsqd
_refine_ls_weighting_details 'w=1/[\s^2^(Fo^2^)+(0.1060P)^2^+2.1186P] where P=(Fo^2^+2Fc^2^)/3'
_refine_ls_weighting_scheme calc
_refine_ls_wR_factor_gt 0.1388
_refine_ls_wR_factor_ref 0.1410
_reflns_Friedel_coverage 0.000
_reflns_number_gt 2548
_reflns_number_total 2752
_reflns_threshold_expression 'I > 2\s(I)'
_cod_data_source_file d5sc04311e2.cif
_cod_data_source_block Zncdpp_shell
_cod_depositor_comments 'Adding full bibliography for 1576072--1576077.cif.'
_cod_database_code 1576075
_shelx_shelxl_version_number 2018/3
_chemical_oxdiff_formula 'C24 H18 O4 N10 Zn B2 F8'
_shelx_space_group_comment
;
The symmetry employed for this shelxl refinement is uniquely defined
by the following loop, which should always be used as a source of
symmetry information in preference to the above space-group names.
They are only intended as comments.
;
_shelx_estimated_absorpt_t_max 0.765
_shelx_estimated_absorpt_t_min 0.635
_olex2_refinement_description
;
1. Restrained distances
 H2-O2
 0.82 with sigma of 0.02
2.a Aromatic/amide H refined with riding coordinates:
 C1(H1), C2(H2A), C3(H3), C5(H5), C8(H8), C9(H9), C10(H10), C12(H12)
;
_olex2_submission_special_instructions 'No special instructions were received'
_oxdiff_exptl_absorpt_empirical_details
;
Empirical correction (ABSPACK) includes:
- Absorption correction using spherical harmonics
- Frame scaling
;
_oxdiff_exptl_absorpt_empirical_full_max 5.463
_oxdiff_exptl_absorpt_empirical_full_min 0.456

loop_
_space_group_symop_operation_xyz
'x, y, z'
'-x, y, -z+1/2'
'x+1/2, y+1/2, z'
'-x+1/2, y+1/2, -z+1/2'
'-x, -y, -z'
'x, -y, z-1/2'
'-x+1/2, -y+1/2, -z'
'x+1/2, -y+1/2, z-1/2'

loop_
_atom_site_label
_atom_site_type_symbol
_atom_site_fract_x
_atom_site_fract_y
_atom_site_fract_z
_atom_site_U_iso_or_equiv
_atom_site_adp_type
_atom_site_occupancy
_atom_site_site_symmetry_order
_atom_site_calc_flag
_atom_site_refinement_flags_posn
_atom_site_refinement_flags_adp
_atom_site_refinement_flags_occupancy
_atom_site_disorder_assembly
_atom_site_disorder_group
Zn1 Zn 0.500000 0.74352(2) 0.250000 0.02673(19) Uani 1 2 d S T P . .
O1 O 0.51169(11) 1.16261(10) 0.35979(16) 0.0360(4) Uani 1 1 d . . . . .
O2 O 0.51873(11) 0.32220(10) 0.15492(16) 0.0345(4) Uani 1 1 d D . . . .
N1 N 0.59214(11) 0.77872(11) 0.42324(18) 0.0287(4) Uani 1 1 d . . . . .
N2 N 0.59871(11) 0.86084(11) 0.44158(17) 0.0278(4) Uani 1 1 d . . . . .
N3 N 0.500000 0.87084(15) 0.250000 0.0249(5) Uani 1 2 d S T P . .
N4 N 0.41407(11) 0.70576(11) 0.35944(17) 0.0287(4) Uani 1 1 d . . . . .
N5 N 0.40692(11) 0.62374(11) 0.37278(18) 0.0282(4) Uani 1 1 d . . . . .
N6 N 0.500000 0.61373(15) 0.250000 0.0267(5) Uani 1 2 d S T P . .
C1 C 0.36470(14) 0.73796(13) 0.4258(2) 0.0304(5) Uani 1 1 d . . . . .
H1 H 0.356558 0.794440 0.433872 0.036 Uiso 1 1 calc R U . . .
C2 C 0.32594(14) 0.67740(14) 0.4825(2) 0.0347(5) Uani 1 1 d . . . . .
H2A H 0.288392 0.685007 0.535116 0.042 Uiso 1 1 calc R U . . .
C3 C 0.35353(13) 0.60560(14) 0.4463(2) 0.0314(5) Uani 1 1 d . . . . .
H3 H 0.338419 0.553002 0.468190 0.038 Uiso 1 1 calc R U . . .
C4 C 0.45380(13) 0.57299(13) 0.3138(2) 0.0281(4) Uani 1 1 d . . . . .
C5 C 0.45272(12) 0.48915(13) 0.3202(2) 0.0287(4) Uani 1 1 d . . . . .
H5 H 0.421460 0.461229 0.369714 0.034 Uiso 1 1 calc R U . . .
C6 C 0.500000 0.44808(18) 0.250000 0.0275(6) Uani 1 2 d S T P . .
C7 C 0.500000 0.35728(19) 0.250000 0.0282(6) Uani 1 2 d S T P . .
C8 C 0.64708(15) 0.74752(13) 0.5239(2) 0.0314(5) Uani 1 1 d . . . . .
H8 H 0.656874 0.691190 0.537829 0.038 Uiso 1 1 calc R U . . .
C9 C 0.68901(14) 0.80862(14) 0.6073(2) 0.0347(5) Uani 1 1 d . . . . .
H9 H 0.730655 0.801729 0.686003 0.042 Uiso 1 1 calc R U . . .
C10 C 0.65738(14) 0.87943(14) 0.5517(2) 0.0333(5) Uani 1 1 d . . . . .
H10 H 0.673307 0.932260 0.583786 0.040 Uiso 1 1 calc R U . . .
C11 C 0.54847(13) 0.91169(13) 0.3482(2) 0.0274(4) Uani 1 1 d . . . . .
C12 C 0.54930(12) 0.99520(14) 0.3566(2) 0.0287(4) Uani 1 1 d . . . . .
H12 H 0.581553 1.023055 0.430623 0.034 Uiso 1 1 calc R U . . .
C13 C 0.500000 1.03607(18) 0.250000 0.0279(6) Uani 1 2 d S T P . .
C14 C 0.500000 1.12718(19) 0.250000 0.0294(6) Uani 1 2 d S T P . .
F1 F 0.23168(11) 0.85487(10) 0.25577(17) 0.0575(5) Uani 1 1 d . . . . .
F2 F 0.34377(9) 0.92958(9) 0.34834(15) 0.0420(4) Uani 1 1 d . . . . .
F3 F 0.21742(9) 0.98202(10) 0.32767(15) 0.0469(4) Uani 1 1 d . . . . .
F4 F 0.26494(12) 0.96323(13) 0.14671(17) 0.0652(6) Uani 1 1 d . . . . .
B1 B 0.26444(18) 0.93216(17) 0.2687(3) 0.0372(6) Uani 1 1 d . . . . .
H2 H 0.509(4) 0.2725(15) 0.145(7) 0.16(3) Uiso 1 1 d D . . . .

loop_
_atom_site_aniso_label
_atom_site_aniso_U_11
_atom_site_aniso_U_22
_atom_site_aniso_U_33
_atom_site_aniso_U_23
_atom_site_aniso_U_13
_atom_site_aniso_U_12
Zn1 0.0300(3) 0.0224(3) 0.0277(3) 0.000 0.00702(19) 0.000
O1 0.0460(9) 0.0276(8) 0.0340(8) -0.0048(6) 0.0093(7) 0.0000(7)
O2 0.0424(9) 0.0265(8) 0.0359(9) -0.0043(6) 0.0120(7) 0.0001(6)
N1 0.0315(9) 0.0249(9) 0.0295(9) 0.0007(7) 0.0071(7) -0.0002(7)
N2 0.0295(9) 0.0247(9) 0.0281(9) 0.0005(7) 0.0054(7) -0.0016(7)
N3 0.0275(12) 0.0235(12) 0.0243(12) 0.000 0.0074(9) 0.000
N4 0.0321(9) 0.0251(9) 0.0295(9) -0.0001(7) 0.0086(7) -0.0009(7)
N5 0.0310(9) 0.0244(9) 0.0305(9) 0.0007(7) 0.0101(7) -0.0002(7)
N6 0.0295(12) 0.0249(12) 0.0261(12) 0.000 0.0078(10) 0.000
C1 0.0322(11) 0.0283(11) 0.0302(11) -0.0034(8) 0.0071(9) 0.0042(8)
C2 0.0343(11) 0.0351(12) 0.0373(12) -0.0015(9) 0.0136(9) 0.0028(9)
C3 0.0309(11) 0.0317(11) 0.0338(11) 0.0016(9) 0.0119(9) -0.0017(8)
C4 0.0300(10) 0.0279(10) 0.0264(10) -0.0006(8) 0.0070(8) 0.0002(8)
C5 0.0298(10) 0.0271(11) 0.0297(10) 0.0010(8) 0.0085(8) -0.0012(8)
C6 0.0303(15) 0.0267(15) 0.0245(14) 0.000 0.0048(11) 0.000
C7 0.0273(14) 0.0256(15) 0.0305(15) 0.000 0.0052(11) 0.000
C8 0.0331(12) 0.0298(12) 0.0310(12) 0.0053(8) 0.0073(9) 0.0011(8)
C9 0.0349(12) 0.0355(12) 0.0309(11) 0.0027(9) 0.0030(9) -0.0003(9)
C10 0.0364(12) 0.0311(12) 0.0305(11) -0.0022(9) 0.0048(9) -0.0029(9)
C11 0.0287(10) 0.0280(11) 0.0266(10) 0.0003(8) 0.0090(8) -0.0019(8)
C12 0.0307(10) 0.0281(11) 0.0270(10) -0.0015(8) 0.0065(8) -0.0016(8)
C13 0.0321(15) 0.0261(15) 0.0277(14) 0.000 0.0115(12) 0.000
C14 0.0284(14) 0.0254(15) 0.0335(16) 0.000 0.0061(12) 0.000
F1 0.0668(11) 0.0433(9) 0.0546(10) -0.0106(8) 0.0006(8) -0.0136(8)
F2 0.0393(7) 0.0357(8) 0.0492(8) -0.0022(6) 0.0077(6) 0.0025(6)
F3 0.0370(8) 0.0580(10) 0.0465(8) -0.0139(7) 0.0118(6) 0.0005(7)
F4 0.0756(12) 0.0807(13) 0.0473(9) 0.0270(9) 0.0302(9) 0.0369(10)
B1 0.0413(14) 0.0366(14) 0.0335(13) -0.0019(11) 0.0093(11) -0.0015(11)

loop_
_atom_type_symbol
_atom_type_description
_atom_type_scat_dispersion_real
_atom_type_scat_dispersion_imag
_atom_type_scat_source
C C 0.0181 0.0091 'International Tables Vol C Tables 4.2.6.8 and 6.1.1.4'
H H 0.0000 0.0000 'International Tables Vol C Tables 4.2.6.8 and 6.1.1.4'
B B 0.0090 0.0039 'International Tables Vol C Tables 4.2.6.8 and 6.1.1.4'
F F 0.0727 0.0534 'International Tables Vol C Tables 4.2.6.8 and 6.1.1.4'
N N 0.0311 0.0180 'International Tables Vol C Tables 4.2.6.8 and 6.1.1.4'
O O 0.0492 0.0322 'International Tables Vol C Tables 4.2.6.8 and 6.1.1.4'
Zn Zn -1.5491 0.6778 'International Tables Vol C Tables 4.2.6.8 and 6.1.1.4'

loop_
_exptl_crystal_face_index_h
_exptl_crystal_face_index_k
_exptl_crystal_face_index_l
_exptl_crystal_face_perp_dist
-8 -4 -2 0.1286
-6 6 5 0.0392
10 3 1 0.0857
4 -7 -5 0.0982
-8 3 -3 0.0911
9 -2 2 0.1041
4 8 -4 0.0321
-6 -8 3 0.0808
-7 -3 6 0.0722

loop_
_geom_angle_atom_site_label_1
_geom_angle_atom_site_label_2
_geom_angle_atom_site_label_3
_geom_angle
_geom_angle_site_symmetry_1
_geom_angle_site_symmetry_3
_geom_angle_publ_flag
N1 Zn1 N1 148.78(10) 2_655 . ?
N1 Zn1 N4 94.08(7) . . ?
N1 Zn1 N4 94.08(7) 2_655 2_655 ?
N1 Zn1 N4 94.83(7) 2_655 . ?
N1 Zn1 N4 94.83(7) . 2_655 ?
N3 Zn1 N1 74.39(5) . . ?
N3 Zn1 N1 74.39(5) . 2_655 ?
N3 Zn1 N4 106.77(5) . . ?
N3 Zn1 N4 106.77(5) . 2_655 ?
N3 Zn1 N6 180.0 . . ?
N4 Zn1 N4 146.46(10) 2_655 . ?
N6 Zn1 N1 105.61(5) . 2_655 ?
N6 Zn1 N1 105.61(5) . . ?
N6 Zn1 N4 73.23(5) . 2_655 ?
N6 Zn1 N4 73.23(5) . . ?
N2 N1 Zn1 113.64(13) . . ?
C8 N1 Zn1 141.50(15) . . ?
C8 N1 N2 104.86(17) . . ?
N1 N2 C11 118.66(17) . . ?
C10 N2 N1 111.08(18) . . ?
C10 N2 C11 130.2(2) . . ?
C11 N3 Zn1 120.46(13) 2_655 . ?
C11 N3 Zn1 120.46(13) . . ?
C11 N3 C11 119.1(3) . 2_655 ?
N5 N4 Zn1 115.36(13) . . ?
C1 N4 Zn1 139.60(16) . . ?
C1 N4 N5 105.00(17) . . ?
N4 N5 C4 118.12(17) . . ?
C3 N5 N4 111.33(18) . . ?
C3 N5 C4 130.55(19) . . ?
C4 N6 Zn1 120.30(13) . . ?
C4 N6 Zn1 120.30(13) 2_655 . ?
C4 N6 C4 119.4(3) . 2_655 ?
N4 C1 C2 111.1(2) . . ?
C3 C2 C1 105.7(2) . . ?
N5 C3 C2 106.9(2) . . ?
N6 C4 N5 112.96(19) . . ?
N6 C4 C5 123.0(2) . . ?
C5 C4 N5 124.04(19) . . ?
C4 C5 C6 116.4(2) . . ?
C5 C6 C5 121.8(3) . 2_655 ?
C5 C6 C7 119.12(14) 2_655 . ?
C5 C6 C7 119.12(14) . . ?
O2 C7 O2 125.3(3) . 2_655 ?
O2 C7 C6 117.33(15) 2_655 . ?
O2 C7 C6 117.33(15) . . ?
N1 C8 C9 111.26(19) . . ?
C10 C9 C8 105.4(2) . . ?
C9 C10 N2 107.4(2) . . ?
N3 C11 N2 112.77(19) . . ?
N3 C11 C12 123.3(2) . . ?
C12 C11 N2 123.88(19) . . ?
C11 C12 C13 116.0(2) . . ?
C12 C13 C12 122.0(3) . 2_655 ?
C12 C13 C14 118.99(14) . . ?
C12 C13 C14 118.99(14) 2_655 . ?
O1 C14 O1 124.8(3) 2_655 . ?
O1 C14 C13 117.58(15) 2_655 . ?
O1 C14 C13 117.58(15) . . ?
F1 B1 F2 109.5(2) . . ?
F1 B1 F3 109.1(2) . . ?
F3 B1 F2 108.9(2) . . ?
F4 B1 F1 110.3(2) . . ?
F4 B1 F2 109.8(2) . . ?
F4 B1 F3 109.2(2) . . ?

loop_
_geom_bond_atom_site_label_1
_geom_bond_atom_site_label_2
_geom_bond_distance
_geom_bond_site_symmetry_2
_geom_bond_publ_flag
Zn1 N1 2.1605(18) 2_655 ?
Zn1 N1 2.1605(18) . ?
Zn1 N3 2.103(3) . ?
Zn1 N4 2.1618(18) 2_655 ?
Zn1 N4 2.1618(18) . ?
Zn1 N6 2.144(3) . ?
O1 C14 1.264(2) . ?
O2 C7 1.262(2) . ?
N1 N2 1.371(2) . ?
N1 C8 1.326(3) . ?
N2 C10 1.359(3) . ?
N2 C11 1.405(3) . ?
N3 C11 1.331(2) . ?
N3 C11 1.331(2) 2_655 ?
N4 N5 1.370(2) . ?
N4 C1 1.327(3) . ?
N5 C3 1.363(3) . ?
N5 C4 1.402(3) . ?
N6 C4 1.334(2) . ?
N6 C4 1.334(2) 2_655 ?
C1 C2 1.409(3) . ?
C2 C3 1.363(3) . ?
C4 C5 1.387(3) . ?
C5 C6 1.394(3) . ?
C6 C7 1.500(4) . ?
C8 C9 1.407(3) . ?
C9 C10 1.357(3) . ?
C11 C12 1.382(3) . ?
C12 C13 1.393(3) . ?
C13 C14 1.505(4) . ?
F1 B1 1.385(3) . ?
F2 B1 1.396(3) . ?
F3 B1 1.395(3) . ?
F4 B1 1.382(3) . ?

loop_
_exptl_oxdiff_crystal_face_indexfrac_h
_exptl_oxdiff_crystal_face_indexfrac_k
_exptl_oxdiff_crystal_face_indexfrac_l
_exptl_oxdiff_crystal_face_x
_exptl_oxdiff_crystal_face_y
_exptl_oxdiff_crystal_face_z
-8.3778 -4.2424 -2.0895 0.0889 0.3753 0.9226
-6.1004 6.3078 4.8390 -0.2247 -0.9337 0.2787
9.7693 2.8006 0.9837 -0.0376 -0.1619 -0.9861
4.4023 -6.8335 -5.0364 0.2324 0.9669 -0.1057
-8.4831 2.7732 -2.5333 0.5136 -0.1223 0.8493
8.9341 -2.1788 2.2335 -0.4483 0.1065 -0.8875
4.2980 7.9962 -4.2228 0.9134 -0.2199 -0.3427
-5.7803 -8.2023 3.3428 -0.8061 0.2849 0.5188
-7.2343 -2.7596 5.7954 -0.8124 -0.3370 0.4758
